data_7118530
loop_
_publ_author_name
'Hadlington, Terrance J.'
'Abdalla, Joseph A. B.'
'Tirfoin, R\'emi'
'Aldridge, Simon'
'Jones, Cameron'

_publ_section_title
;
 Stabilization of a two-coordinate, acyclic diaminosilylene (ADASi):
 completion of the series of isolable diaminotetrylenes, :E(NR2)2 (E =
 group 14 element).
;
_journal_issue 8
_journal_name_full 'Chemical communications (Cambridge, England)'
_journal_page_first 1717
_journal_page_last 1720
_journal_paper_doi 10.1039/c5cc09673a
_journal_volume 52
_journal_year 2016
_chemical_formula_sum 'C32 H52 B Cl Ge N3 Si'
_chemical_formula_weight 625.71
_chemical_name_systematic
; 
 ? 
;
_space_group_IT_number 15
_symmetry_cell_setting monoclinic
_symmetry_space_group_name_Hall '-C 2yc'
_symmetry_space_group_name_H-M 'C 1 2/c 1'
_atom_sites_solution_hydrogens geom
_atom_sites_solution_primary direct
_atom_sites_solution_secondary difmap
_audit_creation_method SHELXL-97
_audit_update_record
;
2015-11-23 deposited with the CCDC.
2015-12-03 downloaded from the CCDC.
;
_cell_angle_alpha 90.00
_cell_angle_beta 108.4100(10)
_cell_angle_gamma 90.00
_cell_formula_units_Z 8
_cell_length_a 23.6484(2)
_cell_length_b 10.24560(10)
_cell_length_c 30.4820(2)
_cell_measurement_temperature 150(2)
_cell_volume 7007.56(11)
_computing_structure_refinement 'SHELXL-97 (Sheldrick, 1997)'
_computing_structure_solution 'SHELXS-97 (Sheldrick, 1990)'
_diffrn_ambient_temperature 150(2)
_diffrn_measured_fraction_theta_full 0.995
_diffrn_measured_fraction_theta_max 0.995
_diffrn_measurement_device_type 'Oxford Diffraction SuperNova'
_diffrn_radiation_monochromator graphite
_diffrn_radiation_source 'fine-focus sealed tube'
_diffrn_radiation_type CuK\a
_diffrn_radiation_wavelength 1.54180
_diffrn_reflns_av_R_equivalents 0.0231
_diffrn_reflns_av_sigmaI/netI 0.0157
_diffrn_reflns_limit_h_max 29
_diffrn_reflns_limit_h_min -29
_diffrn_reflns_limit_k_max 12
_diffrn_reflns_limit_k_min -12
_diffrn_reflns_limit_l_max 32
_diffrn_reflns_limit_l_min -38
_diffrn_reflns_number 39385
_diffrn_reflns_theta_full 76.40
_diffrn_reflns_theta_max 76.40
_diffrn_reflns_theta_min 7.03
_exptl_absorpt_coefficient_mu 2.383
_exptl_absorpt_correction_T_max 0.700
_exptl_absorpt_correction_T_min 0.574
_exptl_absorpt_correction_type multi-scan
_exptl_absorpt_process_details 'CrysAlis, (Oxford Diffraction, 2002)'
_exptl_crystal_colour colorless
_exptl_crystal_density_diffrn 1.186
_exptl_crystal_density_method 'not measured'
_exptl_crystal_description block
_exptl_crystal_F_000 2664
_exptl_crystal_size_max 0.26
_exptl_crystal_size_mid 0.19
_exptl_crystal_size_min 0.16
_refine_diff_density_max 0.404
_refine_diff_density_min -0.412
_refine_diff_density_rms 0.046
_refine_ls_extinction_method none
_refine_ls_goodness_of_fit_ref 1.061
_refine_ls_hydrogen_treatment constr
_refine_ls_matrix_type full
_refine_ls_number_parameters 364
_refine_ls_number_reflns 7319
_refine_ls_number_restraints 12
_refine_ls_restrained_S_all 1.107
_refine_ls_R_factor_all 0.0279
_refine_ls_R_factor_gt 0.0266
_refine_ls_shift/su_max 0.002
_refine_ls_shift/su_mean 0.000
_refine_ls_structure_factor_coef Fsqd
_refine_ls_weighting_details 'calc w=1/[\s^2^(Fo^2^)+(0.0321P)^2^+6.0433P] where P=(Fo^2^+2Fc^2^)/3'
_refine_ls_weighting_scheme calc
_refine_ls_wR_factor_gt 0.0678
_refine_ls_wR_factor_ref 0.0688
_reflns_number_gt 6997
_reflns_number_total 7319
_reflns_threshold_expression >2sigma(I)
_cod_data_source_file c5cc09673a2.cif
_cod_data_source_block compound4
_cod_original_cell_volume 7007.56(10)
_cod_original_sg_symbol_H-M C2/c
_cod_database_code 7118530

loop_
_symmetry_equiv_pos_as_xyz
'x, y, z'
'-x, y, -z+1/2'
'x+1/2, y+1/2, z'
'-x+1/2, y+1/2, -z+1/2'
'-x, -y, -z'
'x, -y, z-1/2'
'-x+1/2, -y+1/2, -z'
'x+1/2, -y+1/2, z-1/2'

loop_
_atom_site_label
_atom_site_type_symbol
_atom_site_fract_x
_atom_site_fract_y
_atom_site_fract_z
_atom_site_U_iso_or_equiv
_atom_site_adp_type
_atom_site_occupancy
_atom_site_symmetry_multiplicity
_atom_site_calc_flag
_atom_site_refinement_flags
Ge1 Ge 0.254081(6) 0.753493(15) 0.063608(5) 0.02150(6) Uani 1 1 d .
Cl1 Cl 0.253395(15) 0.58645(3) 0.010245(11) 0.02796(8) Uani 1 1 d .
Si1 Si 0.113004(15) 0.67044(3) 0.024474(11) 0.01982(8) Uani 1 1 d .
N1 N 0.17653(5) 0.73938(10) 0.06476(4) 0.0173(2) Uani 1 1 d .
C1 C 0.18017(6) 0.94612(13) 0.16610(4) 0.0205(2) Uani 1 1 d .
H1 H 0.1879 1.0239 0.1840 0.025 Uiso 1 1 calc R
B1 B 0.17255(6) 0.79852(13) 0.10738(4) 0.0162(2) Uani 1 1 d .
N2 N 0.19039(5) 0.92890(10) 0.12352(3) 0.0172(2) Uani 1 1 d .
C2 C 0.15789(6) 0.83575(13) 0.17769(4) 0.0207(2) Uani 1 1 d .
H2 H 0.1472 0.8236 0.2050 0.025 Uiso 1 1 calc R
N3 N 0.15267(5) 0.74084(10) 0.14336(4) 0.0180(2) Uani 1 1 d .
C3 C 0.22207(6) 1.02549(12) 0.10626(4) 0.0185(2) Uani 1 1 d .
C4 C 0.28255(6) 1.04841(13) 0.13050(4) 0.0221(3) Uani 1 1 d .
C5 C 0.31231(6) 1.14332(15) 0.11318(5) 0.0284(3) Uani 1 1 d .
H5 H 0.3532 1.1604 0.1289 0.034 Uiso 1 1 calc R
C6 C 0.28342(7) 1.21264(15) 0.07363(5) 0.0300(3) Uani 1 1 d .
H6 H 0.3044 1.2769 0.0625 0.036 Uiso 1 1 calc R
C7 C 0.22380(7) 1.18867(13) 0.05008(5) 0.0259(3) Uani 1 1 d .
H7 H 0.2043 1.2370 0.0229 0.031 Uiso 1 1 calc R
C8 C 0.19202(6) 1.09468(12) 0.06572(4) 0.0204(2) Uani 1 1 d .
C9 C 0.31577(6) 0.97778(15) 0.17511(5) 0.0277(3) Uani 1 1 d .
H9 H 0.2891 0.9075 0.1802 0.033 Uiso 1 1 calc R
C10 C 0.37341(7) 0.91352(19) 0.17330(6) 0.0413(4) Uani 1 1 d .
H10A H 0.3646 0.8560 0.1463 0.062 Uiso 1 1 calc R
H10B H 0.3909 0.8623 0.2015 0.062 Uiso 1 1 calc R
H10C H 0.4016 0.9811 0.1710 0.062 Uiso 1 1 calc R
C11 C 0.32905(8) 1.0726(2) 0.21609(5) 0.0421(4) Uani 1 1 d .
H11A H 0.3561 1.1411 0.2124 0.063 Uiso 1 1 calc R
H11B H 0.3478 1.0249 0.2449 0.063 Uiso 1 1 calc R
H11C H 0.2918 1.1122 0.2171 0.063 Uiso 1 1 calc R
C12 C 0.12682(6) 1.06640(13) 0.04037(4) 0.0232(3) Uani 1 1 d .
H12 H 0.1217 0.9695 0.0405 0.028 Uiso 1 1 calc R
C13 C 0.08674(7) 1.12545(16) 0.06612(5) 0.0318(3) Uani 1 1 d .
H13A H 0.0993 1.0934 0.0980 0.048 Uiso 1 1 calc R
H13B H 0.0453 1.0999 0.0506 0.048 Uiso 1 1 calc R
H13C H 0.0900 1.2208 0.0662 0.048 Uiso 1 1 calc R
C14 C 0.10645(7) 1.10960(15) -0.01026(5) 0.0301(3) Uani 1 1 d .
H14A H 0.1077 1.2051 -0.0118 0.045 Uiso 1 1 calc R
H14B H 0.0656 1.0793 -0.0254 0.045 Uiso 1 1 calc R
H14C H 0.1330 1.0722 -0.0260 0.045 Uiso 1 1 calc R
C15 C 0.14530(6) 0.60607(13) 0.15289(4) 0.0214(2) Uani 1 1 d .
C16 C 0.08951(7) 0.55965(15) 0.15342(5) 0.0275(3) Uani 1 1 d .
C17 C 0.08474(8) 0.42690(17) 0.16274(6) 0.0394(4) Uani 1 1 d .
H17 H 0.0475 0.3933 0.1631 0.047 Uiso 1 1 calc R
C18 C 0.13280(10) 0.34404(16) 0.17132(6) 0.0464(4) Uani 1 1 d .
H18 H 0.1283 0.2541 0.1770 0.056 Uiso 1 1 calc R
C19 C 0.18764(9) 0.39159(16) 0.17170(6) 0.0400(4) Uani 1 1 d .
H19 H 0.2206 0.3338 0.1778 0.048 Uiso 1 1 calc R
C20 C 0.19535(7) 0.52331(14) 0.16318(5) 0.0266(3) Uani 1 1 d .
C21 C 0.03551(6) 0.64729(17) 0.14566(5) 0.0323(3) Uani 1 1 d .
H21 H 0.0452 0.7343 0.1350 0.039 Uiso 1 1 calc R
C22 C -0.01940(8) 0.5926(2) 0.10831(6) 0.0479(5) Uani 1 1 d .
H22A H -0.0089 0.5721 0.0805 0.072 Uiso 1 1 calc R
H22B H -0.0514 0.6578 0.1008 0.072 Uiso 1 1 calc R
H22C H -0.0330 0.5132 0.1198 0.072 Uiso 1 1 calc R
C23 C 0.02112(8) 0.6677(2) 0.19094(6) 0.0429(4) Uani 1 1 d .
H23A H 0.0133 0.5831 0.2028 0.064 Uiso 1 1 calc R
H23B H -0.0142 0.7235 0.1851 0.064 Uiso 1 1 calc R
H23C H 0.0551 0.7096 0.2138 0.064 Uiso 1 1 calc R
C24 C 0.25736(6) 0.57377(15) 0.16784(5) 0.0278(3) Uani 1 1 d .
H24 H 0.2526 0.6622 0.1533 0.033 Uiso 1 1 calc R
C25 C 0.29044(9) 0.4888(2) 0.14280(7) 0.0503(5) Uani 1 1 d .
H25A H 0.2995 0.4040 0.1583 0.076 Uiso 1 1 calc R
H25B H 0.3276 0.5320 0.1433 0.076 Uiso 1 1 calc R
H25C H 0.2654 0.4758 0.1107 0.076 Uiso 1 1 calc R
C26 C 0.29410(8) 0.5905(2) 0.21879(6) 0.0461(4) Uani 1 1 d .
H26A H 0.2743 0.6533 0.2333 0.069 Uiso 1 1 calc R
H26B H 0.3339 0.6227 0.2210 0.069 Uiso 1 1 calc R
H26C H 0.2976 0.5062 0.2346 0.069 Uiso 1 1 calc R
C27 C 0.11010(8) 0.49116(15) 0.03358(6) 0.0357(3) Uani 1 1 d .
H27A H 0.1463 0.4504 0.0309 0.054 Uiso 1 1 calc R
H27B H 0.0752 0.4544 0.0102 0.054 Uiso 1 1 calc R
H27C H 0.1073 0.4744 0.0645 0.054 Uiso 1 1 calc R
C28 C 0.04593(6) 0.75138(15) 0.03206(5) 0.0296(3) Uani 1 1 d .
H28A H 0.0499 0.7549 0.0650 0.044 Uiso 1 1 calc R
H28B H 0.0102 0.7015 0.0156 0.044 Uiso 1 1 calc R
H28C H 0.0425 0.8402 0.0196 0.044 Uiso 1 1 calc R
C29 C 0.10866(7) 0.70433(17) -0.03672(5) 0.0317(3) Uani 1 1 d .
H29A H 0.1212 0.7944 -0.0393 0.048 Uiso 1 1 calc R
H29B H 0.0676 0.6922 -0.0569 0.048 Uiso 1 1 calc R
H29C H 0.1350 0.6441 -0.0461 0.048 Uiso 1 1 calc R
C32 C 0.48135(13) 0.5544(3) 0.22497(11) 0.0836(8) Uani 1 1 d .
H32A H 0.4560 0.4752 0.2192 0.100 Uiso 1 1 calc R
H32B H 0.4544 0.6308 0.2196 0.100 Uiso 1 1 calc R
C31 C 0.51306(17) 0.5579(5) 0.19047(14) 0.1119(13) Uani 1 1 d U
H31A H 0.5410 0.4832 0.1964 0.134 Uiso 1 1 calc R
H31B H 0.5372 0.6387 0.1953 0.134 Uiso 1 1 calc R
C30 C 0.4753(2) 0.5532(6) 0.14138(14) 0.1415(17) Uani 1 1 d U
H30A H 0.4473 0.4800 0.1368 0.212 Uiso 1 1 calc R
H30B H 0.5005 0.5415 0.1217 0.212 Uiso 1 1 calc R
H30C H 0.4529 0.6350 0.1332 0.212 Uiso 1 1 calc R

loop_
_atom_site_aniso_label
_atom_site_aniso_U_11
_atom_site_aniso_U_22
_atom_site_aniso_U_33
_atom_site_aniso_U_23
_atom_site_aniso_U_13
_atom_site_aniso_U_12
Ge1 0.01764(8) 0.03138(10) 0.01659(8) -0.00375(5) 0.00700(6) -0.00015(6)
Cl1 0.03505(17) 0.02640(16) 0.02577(15) -0.00348(12) 0.01435(13) 0.00518(12)
Si1 0.02018(16) 0.02124(16) 0.01650(15) -0.00169(12) 0.00361(12) -0.00364(12)
N1 0.0182(5) 0.0191(5) 0.0149(5) -0.0012(4) 0.0058(4) -0.0005(4)
C1 0.0243(6) 0.0219(6) 0.0169(5) -0.0038(5) 0.0090(5) -0.0009(5)
B1 0.0146(6) 0.0182(6) 0.0153(6) 0.0005(5) 0.0042(5) 0.0009(5)
N2 0.0193(5) 0.0181(5) 0.0151(5) -0.0004(4) 0.0069(4) -0.0008(4)
C2 0.0233(6) 0.0239(6) 0.0169(5) -0.0022(5) 0.0095(5) -0.0007(5)
N3 0.0204(5) 0.0182(5) 0.0167(5) -0.0008(4) 0.0077(4) -0.0018(4)
C3 0.0230(6) 0.0163(5) 0.0182(5) -0.0023(4) 0.0094(5) -0.0023(5)
C4 0.0228(6) 0.0240(6) 0.0201(6) -0.0023(5) 0.0076(5) -0.0035(5)
C5 0.0270(7) 0.0320(7) 0.0274(7) -0.0038(6) 0.0102(5) -0.0109(6)
C6 0.0390(8) 0.0270(7) 0.0285(7) -0.0012(6) 0.0170(6) -0.0117(6)
C7 0.0366(7) 0.0213(6) 0.0215(6) 0.0019(5) 0.0115(5) -0.0020(5)
C8 0.0263(6) 0.0169(6) 0.0192(6) -0.0014(5) 0.0088(5) 0.0005(5)
C9 0.0219(6) 0.0349(7) 0.0237(6) 0.0026(6) 0.0035(5) -0.0054(6)
C10 0.0254(7) 0.0514(10) 0.0418(9) 0.0052(8) 0.0031(6) 0.0028(7)
C11 0.0442(9) 0.0553(11) 0.0219(7) -0.0030(7) 0.0036(6) -0.0070(8)
C12 0.0259(6) 0.0204(6) 0.0218(6) 0.0029(5) 0.0055(5) 0.0019(5)
C13 0.0289(7) 0.0387(8) 0.0291(7) 0.0065(6) 0.0110(6) 0.0080(6)
C14 0.0312(7) 0.0336(7) 0.0230(6) 0.0038(6) 0.0048(5) 0.0066(6)
C15 0.0294(7) 0.0204(6) 0.0154(5) -0.0004(5) 0.0085(5) -0.0050(5)
C16 0.0330(7) 0.0310(7) 0.0196(6) -0.0018(5) 0.0099(5) -0.0112(6)
C17 0.0503(10) 0.0350(8) 0.0347(8) -0.0015(6) 0.0161(7) -0.0211(7)
C18 0.0728(13) 0.0217(7) 0.0464(10) 0.0022(7) 0.0211(9) -0.0120(8)
C19 0.0591(11) 0.0235(7) 0.0383(8) 0.0049(6) 0.0170(8) 0.0049(7)
C20 0.0379(8) 0.0227(6) 0.0206(6) 0.0022(5) 0.0110(5) 0.0020(6)
C21 0.0250(7) 0.0465(9) 0.0265(7) 0.0014(6) 0.0097(5) -0.0106(6)
C22 0.0326(8) 0.0738(13) 0.0350(8) 0.0014(8) 0.0073(7) -0.0220(9)
C23 0.0341(8) 0.0645(12) 0.0351(8) -0.0004(8) 0.0179(7) -0.0048(8)
C24 0.0300(7) 0.0312(7) 0.0228(6) 0.0060(5) 0.0090(5) 0.0097(6)
C25 0.0546(11) 0.0530(11) 0.0519(11) -0.0005(9) 0.0291(9) 0.0173(9)
C26 0.0399(9) 0.0699(13) 0.0262(8) 0.0060(8) 0.0070(7) -0.0008(9)
C27 0.0419(8) 0.0243(7) 0.0352(8) -0.0039(6) 0.0039(6) -0.0090(6)
C28 0.0189(6) 0.0412(8) 0.0267(7) 0.0006(6) 0.0044(5) -0.0018(5)
C29 0.0289(7) 0.0462(9) 0.0177(6) -0.0030(6) 0.0039(5) -0.0074(6)
C32 0.0702(17) 0.0820(19) 0.110(2) 0.0227(17) 0.0449(16) 0.0168(14)
C31 0.092(2) 0.137(3) 0.121(3) 0.046(2) 0.054(2) 0.010(2)
C30 0.120(3) 0.221(4) 0.098(2) 0.060(3) 0.053(2) 0.028(3)

loop_
_atom_type_symbol
_atom_type_description
_atom_type_scat_dispersion_real
_atom_type_scat_dispersion_imag
_atom_type_scat_source
C C 0.0181 0.0091 'International Tables Vol C Tables 4.2.6.8 and 6.1.1.4'
H H 0.0000 0.0000 'International Tables Vol C Tables 4.2.6.8 and 6.1.1.4'
B B 0.0090 0.0039 'International Tables Vol C Tables 4.2.6.8 and 6.1.1.4'
Cl Cl 0.3639 0.7018 'International Tables Vol C Tables 4.2.6.8 and 6.1.1.4'
Ge Ge -1.0885 0.8855 'International Tables Vol C Tables 4.2.6.8 and 6.1.1.4'
N N 0.0311 0.0180 'International Tables Vol C Tables 4.2.6.8 and 6.1.1.4'
Si Si 0.2541 0.3302 'International Tables Vol C Tables 4.2.6.8 and 6.1.1.4'

loop_
_geom_angle_atom_site_label_1
_geom_angle_atom_site_label_2
_geom_angle_atom_site_label_3
_geom_angle
_geom_angle_site_symmetry_3
N1 Ge1 Cl1 99.52(3) .
N1 Si1 C27 110.81(6) .
N1 Si1 C28 107.85(6) .
C27 Si1 C28 110.29(8) .
N1 Si1 C29 112.81(6) .
C27 Si1 C29 109.83(8) .
C28 Si1 C29 105.07(7) .
B1 N1 Si1 120.36(8) .
B1 N1 Ge1 109.05(8) .
Si1 N1 Ge1 130.58(6) .
C2 C1 N2 109.52(11) .
N2 B1 N3 104.47(10) .
N2 B1 N1 126.40(11) .
N3 B1 N1 129.09(11) .
C1 N2 C3 120.90(10) .
C1 N2 B1 108.36(10) .
C3 N2 B1 130.08(10) .
C1 C2 N3 109.67(11) .
C2 N3 C15 120.23(10) .
C2 N3 B1 107.96(10) .
C15 N3 B1 129.49(11) .
C4 C3 C8 121.66(12) .
C4 C3 N2 118.92(11) .
C8 C3 N2 119.42(11) .
C5 C4 C3 117.86(12) .
C5 C4 C9 119.28(12) .
C3 C4 C9 122.84(12) .
C6 C5 C4 121.24(13) .
C5 C6 C7 120.18(13) .
C6 C7 C8 120.97(13) .
C7 C8 C3 118.09(12) .
C7 C8 C12 121.86(12) .
C3 C8 C12 120.06(11) .
C4 C9 C10 112.75(12) .
C4 C9 C11 109.98(13) .
C10 C9 C11 110.23(13) .
C8 C12 C14 113.82(11) .
C8 C12 C13 110.90(11) .
C14 C12 C13 110.72(11) .
C16 C15 C20 121.26(13) .
C16 C15 N3 120.17(13) .
C20 C15 N3 118.53(12) .
C17 C16 C15 117.78(15) .
C17 C16 C21 119.24(14) .
C15 C16 C21 122.97(13) .
C18 C17 C16 121.53(16) .
C17 C18 C19 120.05(15) .
C18 C19 C20 121.07(17) .
C19 C20 C15 118.23(15) .
C19 C20 C24 119.36(14) .
C15 C20 C24 122.32(12) .
C16 C21 C23 110.77(13) .
C16 C21 C22 111.86(15) .
C23 C21 C22 109.88(13) .
C20 C24 C25 113.03(14) .
C20 C24 C26 110.79(12) .
C25 C24 C26 110.78(14) .
C31 C32 C32 117.2(3) 2_655
C32 C31 C30 116.1(3) .

loop_
_geom_bond_atom_site_label_1
_geom_bond_atom_site_label_2
_geom_bond_distance
_geom_bond_site_symmetry_2
Ge1 N1 1.8510(11) .
Ge1 Cl1 2.3577(3) .
Si1 N1 1.7602(11) .
Si1 C27 1.8623(16) .
Si1 C28 1.8678(15) .
Si1 C29 1.8680(14) .
N1 B1 1.4634(16) .
C1 C2 1.3411(19) .
C1 N2 1.4043(15) .
B1 N2 1.4399(17) .
B1 N3 1.4485(16) .
N2 C3 1.4375(15) .
C2 N3 1.4052(16) .
N3 C15 1.4330(16) .
C3 C4 1.4069(18) .
C3 C8 1.4070(18) .
C4 C5 1.3979(19) .
C4 C9 1.5214(19) .
C5 C6 1.380(2) .
C6 C7 1.387(2) .
C7 C8 1.3950(18) .
C8 C12 1.5187(18) .
C9 C10 1.531(2) .
C9 C11 1.534(2) .
C12 C14 1.5297(18) .
C12 C13 1.5331(19) .
C15 C16 1.4073(19) .
C15 C20 1.409(2) .
C16 C17 1.401(2) .
C16 C21 1.517(2) .
C17 C18 1.376(3) .
C18 C19 1.382(3) .
C19 C20 1.397(2) .
C20 C24 1.518(2) .
C21 C23 1.537(2) .
C21 C22 1.537(2) .
C24 C25 1.527(2) .
C24 C26 1.531(2) .
C32 C31 1.472(4) .
C32 C32 1.502(6) 2_655
C31 C30 1.482(5) .
